data_4115767
loop_
_publ_author_name
'Bradley M. Kraft'
'Rene J. Lachicotte'
'William D. Jones'

_publ_section_title
;
 Aliphatic and Aromatic Carbon-Fluorine Bond Activation with Cp*2ZrH2:
 Mechanisms of Hydrodefluorination
;
_journal_name_full 'Journal of the American Chemical Society'
_journal_page_first 10973
_journal_page_last 10979
_journal_paper_doi 10.1021/ja016087l
_journal_volume 123
_journal_year 2001
_chemical_formula_sum 'C26 H35 F Zr'
_chemical_formula_weight 457.76
_chemical_name_common Cp*2Zr(C6H5)F
_chemical_name_systematic
; 
 ? 
;
_space_group_IT_number 2
_symmetry_cell_setting triclinic
_symmetry_space_group_name_Hall '-P 1'
_symmetry_space_group_name_H-M 'P -1'
_atom_sites_solution_hydrogens geom
_atom_sites_solution_primary direct
_atom_sites_solution_secondary difmap
_audit_creation_method SHELXL-97
_cell_angle_alpha 82.3730(10)
_cell_angle_beta 67.3900(10)
_cell_angle_gamma 67.9110(10)
_cell_formula_units_Z 8
_cell_length_a 16.5518(7)
_cell_length_b 17.2823(7)
_cell_length_c 18.9291(8)
_cell_measurement_reflns_used 5799
_cell_measurement_temperature 193(2)
_cell_volume 4631.2(3)
_computing_cell_refinement 'Bruker SMART'
_computing_data_collection 'Bruker SMART'
_computing_data_reduction 'Bruker SHELXTL'
_computing_molecular_graphics 'Bruker SHELXTL'
_computing_publication_material 'Bruker SHELXTL'
_computing_structure_refinement 'SHELXL-97 (Sheldrick, 1997)'
_computing_structure_solution 'SHELXS-97 (Sheldrick, 1990)'
_diffrn_ambient_temperature 193(2)
_diffrn_measured_fraction_theta_full 0.993
_diffrn_measured_fraction_theta_max 0.993
_diffrn_measurement_device_type 'Siemens SMART CCD area detector'
_diffrn_measurement_method 'omega scans'
_diffrn_radiation_monochromator graphite
_diffrn_radiation_source 'normal-focus sealed tube'
_diffrn_radiation_type MoK\a
_diffrn_radiation_wavelength 0.71073
_diffrn_reflns_av_R_equivalents 0.0149
_diffrn_reflns_av_sigmaI/netI 0.0311
_diffrn_reflns_limit_h_max 18
_diffrn_reflns_limit_h_min -18
_diffrn_reflns_limit_k_max 19
_diffrn_reflns_limit_k_min -14
_diffrn_reflns_limit_l_max 20
_diffrn_reflns_limit_l_min -21
_diffrn_reflns_number 21200
_diffrn_reflns_theta_full 23.26
_diffrn_reflns_theta_max 23.26
_diffrn_reflns_theta_min 1.17
_exptl_absorpt_coefficient_mu 0.491
_exptl_absorpt_correction_T_max .886
_exptl_absorpt_correction_T_min .928
_exptl_absorpt_correction_type SADABS
_exptl_crystal_colour colorless
_exptl_crystal_density_diffrn 1.313
_exptl_crystal_description irreg
_exptl_crystal_F_000 1920
_exptl_crystal_size_max .10
_exptl_crystal_size_mid .15
_exptl_crystal_size_min .20
_refine_diff_density_max 0.756
_refine_diff_density_min -0.447
_refine_diff_density_rms 0.061
_refine_ls_extinction_method none
_refine_ls_goodness_of_fit_ref 0.765
_refine_ls_hydrogen_treatment mixed
_refine_ls_matrix_type full
_refine_ls_number_parameters 1009
_refine_ls_number_reflns 13209
_refine_ls_number_restraints 0
_refine_ls_restrained_S_all 0.765
_refine_ls_R_factor_all 0.0497
_refine_ls_R_factor_gt 0.0371
_refine_ls_shift/su_max 0.285
_refine_ls_shift/su_mean 0.010
_refine_ls_structure_factor_coef Fsqd
_refine_ls_weighting_details 'calc w=1/[\s^2^(Fo^2^)+(0.0979P)^2^+6.9378P] where P=(Fo^2^+2Fc^2^)/3'
_refine_ls_weighting_scheme calc
_refine_ls_wR_factor_gt 0.1046
_refine_ls_wR_factor_ref 0.1156
_reflns_number_gt 10798
_reflns_number_total 13209
_reflns_threshold_expression >2sigma(I)
_cod_data_source_file ja016087l_s2_5.cif
_cod_data_source_block sad_jonbk09
_cod_database_code 4115767

loop_
_symmetry_equiv_pos_as_xyz
'x, y, z'
'-x, -y, -z'

loop_
_atom_site_label
_atom_site_type_symbol
_atom_site_fract_x
_atom_site_fract_y
_atom_site_fract_z
_atom_site_U_iso_or_equiv
_atom_site_adp_type
_atom_site_occupancy
_atom_site_symmetry_multiplicity
_atom_site_calc_flag
_atom_site_refinement_flags
Zr1A Zr 0.93846(2) 0.80070(2) 0.347857(18) 0.02681(10) Uani 1 1 d .
F1A F 1.04901(15) 0.77103(13) 0.37615(13) 0.0467(6) Uani 1 1 d .
C1A C 0.7932(3) 0.8429(2) 0.4681(2) 0.0474(11) Uani 1 1 d .
C2A C 0.7689(3) 0.8991(2) 0.4115(2) 0.0382(9) Uani 1 1 d .
C3A C 0.8226(3) 0.9502(2) 0.3923(2) 0.0373(9) Uani 1 1 d .
C4A C 0.8829(3) 0.9249(2) 0.4341(2) 0.0419(10) Uani 1 1 d .
C5A C 0.8629(3) 0.8596(2) 0.4820(2) 0.0494(12) Uani 1 1 d .
C6A C 0.7375(4) 0.7913(3) 0.5186(3) 0.087(2) Uani 1 1 d .
H6AA H 0.6849 0.8261 0.5611 0.130 Uiso 1 1 calc R
H6AB H 0.7778 0.7444 0.5391 0.130 Uiso 1 1 calc R
H6AC H 0.7134 0.7698 0.4886 0.130 Uiso 1 1 calc R
C7A C 0.6893(3) 0.9130(3) 0.3854(3) 0.0660(14) Uani 1 1 d .
H7AA H 0.6319 0.9536 0.4197 0.099 Uiso 1 1 calc R
H7AB H 0.6800 0.8600 0.3866 0.099 Uiso 1 1 calc R
H7AC H 0.7041 0.9343 0.3332 0.099 Uiso 1 1 calc R
C8A C 0.8082(3) 1.0287(3) 0.3457(3) 0.0645(14) Uani 1 1 d .
H8AA H 0.7594 1.0758 0.3789 0.097 Uiso 1 1 calc R
H8AB H 0.7889 1.0215 0.3049 0.097 Uiso 1 1 calc R
H8AC H 0.8668 1.0397 0.3231 0.097 Uiso 1 1 calc R
C9A C 0.9526(3) 0.9626(3) 0.4301(3) 0.0741(16) Uani 1 1 d .
H9AA H 0.9218 1.0098 0.4663 0.111 Uiso 1 1 calc R
H9AB H 0.9778 0.9823 0.3781 0.111 Uiso 1 1 calc R
H9AC H 1.0037 0.9205 0.4433 0.111 Uiso 1 1 calc R
C10A C 0.9071(5) 0.8162(4) 0.5405(3) 0.099(2) Uani 1 1 d .
H10A H 0.8704 0.8462 0.5897 0.148 Uiso 1 1 calc R
H10B H 0.9712 0.8160 0.5227 0.148 Uiso 1 1 calc R
H10C H 0.9084 0.7586 0.5468 0.148 Uiso 1 1 calc R
C11A C 1.0018(2) 0.7067(2) 0.22986(19) 0.0304(8) Uani 1 1 d .
C12A C 1.0418(2) 0.6595(2) 0.2829(2) 0.0320(8) Uani 1 1 d .
C13A C 0.9679(3) 0.6467(2) 0.3478(2) 0.0331(8) Uani 1 1 d .
C14A C 0.8837(2) 0.6844(2) 0.3342(2) 0.0318(8) Uani 1 1 d .
C15A C 0.9039(2) 0.7236(2) 0.2621(2) 0.0316(8) Uani 1 1 d .
C16A C 1.0572(3) 0.7225(3) 0.1488(2) 0.0471(10) Uani 1 1 d .
H16A H 1.0724 0.6760 0.1158 0.071 Uiso 1 1 calc R
H16B H 1.1152 0.7273 0.1467 0.071 Uiso 1 1 calc R
H16C H 1.0200 0.7745 0.1311 0.071 Uiso 1 1 calc R
C17A C 1.1438(3) 0.6264(3) 0.2711(3) 0.0489(11) Uani 1 1 d .
H17A H 1.1739 0.5717 0.2453 0.073 Uiso 1 1 calc R
H17B H 1.1510 0.6207 0.3207 0.073 Uiso 1 1 calc R
H17C H 1.1733 0.6651 0.2393 0.073 Uiso 1 1 calc R
C18A C 0.9816(3) 0.5959(3) 0.4166(2) 0.0534(11) Uani 1 1 d .
H18A H 0.9921 0.5376 0.4083 0.080 Uiso 1 1 calc R
H18B H 0.9257 0.6183 0.4623 0.080 Uiso 1 1 calc R
H18C H 1.0360 0.5990 0.4236 0.080 Uiso 1 1 calc R
C19A C 0.7942(3) 0.6686(3) 0.3772(2) 0.0481(11) Uani 1 1 d .
H19A H 0.7972 0.6179 0.3570 0.072 Uiso 1 1 calc R
H19B H 0.7416 0.7162 0.3712 0.072 Uiso 1 1 calc R
H19C H 0.7854 0.6615 0.4316 0.072 Uiso 1 1 calc R
C20A C 0.8353(3) 0.7641(3) 0.2222(2) 0.0487(11) Uani 1 1 d .
H20A H 0.8347 0.7216 0.1931 0.073 Uiso 1 1 calc R
H20B H 0.8541 0.8067 0.1873 0.073 Uiso 1 1 calc R
H20C H 0.7726 0.7902 0.2604 0.073 Uiso 1 1 calc R
C21A C 0.9871(3) 0.8813(2) 0.2464(2) 0.0369(9) Uani 1 1 d .
C22A C 1.0746(3) 0.8881(3) 0.2321(2) 0.0474(10) Uani 1 1 d .
H22A H 1.1072 0.8616 0.2655 0.057 Uiso 1 1 calc R
C23A C 1.1142(3) 0.9327(3) 0.1704(3) 0.0599(13) Uani 1 1 d .
H23A H 1.1729 0.9361 0.1629 0.072 Uiso 1 1 calc R
C24A C 1.0708(4) 0.9712(3) 0.1210(3) 0.0672(15) Uani 1 1 d .
H24A H 1.0985 1.0017 0.0793 0.081 Uiso 1 1 calc R
C25A C 0.9856(3) 0.9659(3) 0.1319(2) 0.0577(12) Uani 1 1 d .
H25A H 0.9547 0.9923 0.0973 0.069 Uiso 1 1 calc R
C26A C 0.9451(3) 0.9216(2) 0.1937(2) 0.0465(10) Uani 1 1 d .
H26A H 0.8864 0.9188 0.2002 0.056 Uiso 1 1 calc R
Zr1B Zr 0.44362(2) 0.77077(2) 0.361510(19) 0.03087(11) Uani 1 1 d .
F1B F 0.55757(16) 0.73929(16) 0.38480(14) 0.0564(7) Uani 1 1 d .
C1B C 0.3620(3) 0.9116(3) 0.4305(2) 0.0458(10) Uani 1 1 d .
C2B C 0.3904(3) 0.8522(3) 0.4828(2) 0.0420(10) Uani 1 1 d .
C3B C 0.3380(3) 0.7988(2) 0.5005(2) 0.0407(9) Uani 1 1 d .
C4B C 0.2759(3) 0.8268(3) 0.4608(2) 0.0432(10) Uani 1 1 d .
C5B C 0.2908(3) 0.8959(3) 0.4169(2) 0.0453(10) Uani 1 1 d .
C6B C 0.3933(4) 0.9854(3) 0.4029(3) 0.0721(16) Uani 1 1 d .
H6BA H 0.3520 1.0325 0.4387 0.108 Uiso 1 1 calc R
H6BB H 0.3903 1.0012 0.3520 0.108 Uiso 1 1 calc R
H6BC H 0.4577 0.9704 0.4001 0.108 Uiso 1 1 calc R
C7B C 0.4605(3) 0.8470(3) 0.5172(3) 0.0659(14) Uani 1 1 d .
H7BA H 0.4288 0.8821 0.5636 0.099 Uiso 1 1 calc R
H7BB H 0.5092 0.8665 0.4802 0.099 Uiso 1 1 calc R
H7BC H 0.4893 0.7889 0.5304 0.099 Uiso 1 1 calc R
C8B C 0.3415(4) 0.7309(3) 0.5600(3) 0.0654(13) Uani 1 1 d .
H8BA H 0.2954 0.7545 0.6101 0.098 Uiso 1 1 calc R
H8BB H 0.4042 0.7079 0.5624 0.098 Uiso 1 1 calc R
H8BC H 0.3270 0.6864 0.5459 0.098 Uiso 1 1 calc R
C9B C 0.1917(3) 0.8028(3) 0.4770(3) 0.0648(14) Uani 1 1 d .
H9BA H 0.1388 0.8370 0.5196 0.097 Uiso 1 1 calc R
H9BB H 0.2065 0.7437 0.4905 0.097 Uiso 1 1 calc R
H9BC H 0.1751 0.8122 0.4313 0.097 Uiso 1 1 calc R
C10B C 0.2324(3) 0.9507(3) 0.3721(3) 0.0746(16) Uani 1 1 d .
H10D H 0.1778 0.9938 0.4062 0.112 Uiso 1 1 calc R
H10E H 0.2115 0.9166 0.3505 0.112 Uiso 1 1 calc R
H10F H 0.2700 0.9774 0.3306 0.112 Uiso 1 1 calc R
C11B C 0.4005(3) 0.6474(2) 0.3486(2) 0.0447(10) Uani 1 1 d .
C12B C 0.4931(3) 0.6148(2) 0.3462(2) 0.0513(11) Uani 1 1 d .
C13B C 0.5509(3) 0.6410(2) 0.2779(2) 0.0406(9) Uani 1 1 d .
C14B C 0.4923(2) 0.6903(2) 0.2384(2) 0.0332(8) Uani 1 1 d .
C15B C 0.3993(3) 0.6956(2) 0.2830(2) 0.0371(9) Uani 1 1 d .
C16B C 0.3231(4) 0.6180(3) 0.4016(3) 0.0780(17) Uani 1 1 d .
H16D H 0.3263 0.5683 0.3795 0.117 Uiso 1 1 calc R
H16E H 0.2624 0.6624 0.4085 0.117 Uiso 1 1 calc R
H16F H 0.3302 0.6043 0.4513 0.117 Uiso 1 1 calc R
C17B C 0.5296(5) 0.5570(3) 0.4031(3) 0.089(2) Uani 1 1 d .
H17D H 0.5450 0.4990 0.3897 0.134 Uiso 1 1 calc R
H17E H 0.4815 0.5701 0.4546 0.134 Uiso 1 1 calc R
H17F H 0.5859 0.5645 0.4021 0.134 Uiso 1 1 calc R
C18B C 0.6541(3) 0.6204(3) 0.2501(3) 0.0640(14) Uani 1 1 d .
H18D H 0.6861 0.5693 0.2187 0.096 Uiso 1 1 calc R
H18E H 0.6739 0.6119 0.2940 0.096 Uiso 1 1 calc R
H18F H 0.6700 0.6665 0.2193 0.096 Uiso 1 1 calc R
C19B C 0.5267(3) 0.7173(3) 0.1567(2) 0.0493(11) Uani 1 1 d .
H19D H 0.5402 0.6727 0.1223 0.074 Uiso 1 1 calc R
H19E H 0.5839 0.7288 0.1460 0.074 Uiso 1 1 calc R
H19F H 0.4785 0.7679 0.1485 0.074 Uiso 1 1 calc R
C20B C 0.3155(3) 0.7382(3) 0.2585(3) 0.0555(12) Uani 1 1 d .
H20D H 0.3108 0.6985 0.2291 0.083 Uiso 1 1 calc R
H20E H 0.3235 0.7863 0.2267 0.083 Uiso 1 1 calc R
H20F H 0.2583 0.7570 0.3040 0.083 Uiso 1 1 calc R
C21B C 0.4846(3) 0.8580(2) 0.2635(2) 0.0393(9) Uani 1 1 d .
C22B C 0.5716(3) 0.8631(3) 0.2482(3) 0.0489(11) Uani 1 1 d .
H22B H 0.6063 0.8337 0.2795 0.059 Uiso 1 1 calc R
C23B C 0.6098(3) 0.9116(3) 0.1864(3) 0.0614(13) Uani 1 1 d .
H23B H 0.6700 0.9131 0.1764 0.074 Uiso 1 1 calc R
C24B C 0.5606(4) 0.9555(3) 0.1420(3) 0.0651(14) Uani 1 1 d .
H24B H 0.5854 0.9888 0.1018 0.078 Uiso 1 1 calc R
C25B C 0.4735(3) 0.9515(3) 0.1556(3) 0.0590(12) Uani 1 1 d .
H25B H 0.4392 0.9812 0.1241 0.071 Uiso 1 1 calc R
C26B C 0.4369(3) 0.9037(3) 0.2157(2) 0.0487(11) Uani 1 1 d .
H26B H 0.3770 0.9021 0.2245 0.058 Uiso 1 1 calc R
Zr1C Zr 1.07078(2) 1.29615(2) 0.153044(18) 0.02700(10) Uani 1 1 d .
F1C F 1.18846(15) 1.27514(13) 0.16761(14) 0.0485(6) Uani 1 1 d .
C1C C 1.1299(3) 1.1595(3) 0.0863(3) 0.0629(14) Uani 1 1 d .
C2C C 1.0339(3) 1.1898(2) 0.1003(3) 0.0507(12) Uani 1 1 d .
C3C C 0.9863(3) 1.1912(3) 0.1771(3) 0.0521(11) Uani 1 1 d .
C4C C 1.0490(4) 1.1606(3) 0.2133(3) 0.0582(13) Uani 1 1 d .
C5C C 1.1383(4) 1.1397(3) 0.1593(4) 0.0675(16) Uani 1 1 d .
C6C C 1.2102(6) 1.1384(4) 0.0110(4) 0.176(5) Uani 1 1 d .
H6CA H 1.2223 1.0826 -0.0060 0.264 Uiso 1 1 calc R
H6CB H 1.2662 1.1392 0.0168 0.264 Uiso 1 1 calc R
H6CC H 1.1947 1.1795 -0.0271 0.264 Uiso 1 1 calc R
C7C C 0.9925(6) 1.1985(4) 0.0389(4) 0.115(3) Uani 1 1 d .
H7CA H 0.9872 1.1454 0.0327 0.172 Uiso 1 1 calc R
H7CB H 1.0334 1.2133 -0.0098 0.172 Uiso 1 1 calc R
H7CC H 0.9303 1.2424 0.0543 0.172 Uiso 1 1 calc R
C8C C 0.8807(4) 1.2102(4) 0.2130(4) 0.112(3) Uani 1 1 d .
H8CA H 0.8681 1.1587 0.2155 0.167 Uiso 1 1 calc R
H8CB H 0.8497 1.2511 0.1818 0.167 Uiso 1 1 calc R
H8CC H 0.8567 1.2331 0.2648 0.167 Uiso 1 1 calc R
C9C C 1.0259(7) 1.1423(4) 0.2980(3) 0.144(4) Uani 1 1 d .
H9CA H 1.0202 1.0871 0.3081 0.216 Uiso 1 1 calc R
H9CB H 0.9666 1.1848 0.3275 0.216 Uiso 1 1 calc R
H9CC H 1.0759 1.1431 0.3132 0.216 Uiso 1 1 calc R
C10C C 1.2278(5) 1.0985(4) 0.1742(7) 0.178(5) Uani 1 1 d .
H10G H 1.2445 1.0378 0.1743 0.267 Uiso 1 1 calc R
H10H H 1.2193 1.1173 0.2240 0.267 Uiso 1 1 calc R
H10I H 1.2779 1.1136 0.1340 0.267 Uiso 1 1 calc R
C11C C 1.1328(3) 1.3911(3) 0.0518(2) 0.0460(11) Uani 1 1 d .
C12C C 1.0927(3) 1.4367(2) 0.1192(2) 0.0437(10) Uani 1 1 d .
C13C C 0.9966(3) 1.4570(2) 0.1461(2) 0.0353(9) Uani 1 1 d .
C14C C 0.9748(2) 1.4215(2) 0.0960(2) 0.0342(8) Uani 1 1 d .
C15C C 1.0604(3) 1.3811(2) 0.0350(2) 0.0451(10) Uani 1 1 d .
C16C C 1.2360(3) 1.3609(3) 0.0031(3) 0.0797(17) Uani 1 1 d .
H16G H 1.2498 1.4043 -0.0335 0.120 Uiso 1 1 calc R
H16H H 1.2525 1.3100 -0.0249 0.120 Uiso 1 1 calc R
H16I H 1.2727 1.3490 0.0360 0.120 Uiso 1 1 calc R
C17C C 1.1428(4) 1.4646(3) 0.1572(3) 0.0736(15) Uani 1 1 d .
H17G H 1.1454 1.5195 0.1379 0.110 Uiso 1 1 calc R
H17H H 1.2066 1.4241 0.1456 0.110 Uiso 1 1 calc R
H17I H 1.1090 1.4684 0.2127 0.110 Uiso 1 1 calc R
C18C C 0.9275(4) 1.5172(3) 0.2115(3) 0.0645(14) Uani 1 1 d .
H18G H 0.9118 1.5743 0.1921 0.097 Uiso 1 1 calc R
H18H H 0.9554 1.5129 0.2497 0.097 Uiso 1 1 calc R
H18I H 0.8706 1.5035 0.2350 0.097 Uiso 1 1 calc R
C19C C 0.8781(3) 1.4357(3) 0.0995(3) 0.0700(15) Uani 1 1 d .
H19G H 0.8556 1.4877 0.0735 0.105 Uiso 1 1 calc R
H19H H 0.8358 1.4395 0.1531 0.105 Uiso 1 1 calc R
H19I H 0.8796 1.3889 0.0741 0.105 Uiso 1 1 calc R
C20C C 1.0705(5) 1.3528(3) -0.0401(3) 0.0840(19) Uani 1 1 d .
H20G H 1.0635 1.4004 -0.0746 0.126 Uiso 1 1 calc R
H20H H 1.0221 1.3296 -0.0323 0.126 Uiso 1 1 calc R
H20I H 1.1325 1.3099 -0.0627 0.126 Uiso 1 1 calc R
C21C C 0.9742(3) 1.3407(2) 0.2752(2) 0.0460(10) Uani 1 1 d .
C22C C 0.8758(3) 1.3693(3) 0.3073(3) 0.0604(13) Uani 1 1 d .
H22C H 0.8422 1.3656 0.2777 0.072 Uiso 1 1 calc R
C23C C 0.8262(5) 1.4026(3) 0.3810(3) 0.087(2) Uani 1 1 d .
H23C H 0.7597 1.4216 0.4010 0.104 Uiso 1 1 calc R
C24C C 0.8739(6) 1.4081(4) 0.4250(3) 0.098(3) Uani 1 1 d .
H24C H 0.8401 1.4312 0.4753 0.117 Uiso 1 1 calc R
C25C C 0.9701(6) 1.3801(3) 0.3960(3) 0.0831(19) Uani 1 1 d .
H25C H 1.0029 1.3836 0.4264 0.100 Uiso 1 1 calc R
C26C C 1.0187(4) 1.3473(3) 0.3232(2) 0.0600(13) Uani 1 1 d .
H26C H 1.0851 1.3281 0.3043 0.072 Uiso 1 1 calc R
Zr1D Zr 1.54953(2) 1.28245(2) 0.161181(19) 0.02986(11) Uani 1 1 d .
F1D F 1.63927(17) 1.25989(15) 0.21353(15) 0.0575(6) Uani 1 1 d .
C1D C 1.5929(3) 1.4121(3) 0.1347(2) 0.0410(9) Uani 1 1 d .
C2D C 1.4966(3) 1.4434(2) 0.1478(2) 0.0370(9) Uani 1 1 d .
C3D C 1.4846(3) 1.4130(2) 0.0881(2) 0.0396(9) Uani 1 1 d .
C4D C 1.5743(3) 1.3648(3) 0.0373(2) 0.0449(10) Uani 1 1 d .
C5D C 1.6413(3) 1.3633(3) 0.0671(2) 0.0448(10) Uani 1 1 d .
C6D C 1.6360(3) 1.4318(3) 0.1838(3) 0.0644(13) Uani 1 1 d .
H6DA H 1.6484 1.4836 0.1664 0.097 Uiso 1 1 calc R
H6DB H 1.6949 1.3860 0.1797 0.097 Uiso 1 1 calc R
H6DC H 1.5928 1.4386 0.2372 0.097 Uiso 1 1 calc R
C7D C 1.4238(3) 1.5073(3) 0.2081(3) 0.0539(11) Uani 1 1 d .
H7DA H 1.4183 1.5634 0.1875 0.081 Uiso 1 1 calc R
H7DB H 1.4422 1.5003 0.2526 0.081 Uiso 1 1 calc R
H7DC H 1.3635 1.5000 0.2235 0.081 Uiso 1 1 calc R
C8D C 1.3952(4) 1.4392(3) 0.0727(3) 0.0706(15) Uani 1 1 d .
H8DA H 1.3874 1.4914 0.0440 0.106 Uiso 1 1 calc R
H8DB H 1.3421 1.4479 0.1214 0.106 Uiso 1 1 calc R
H8DC H 1.3981 1.3956 0.0427 0.106 Uiso 1 1 calc R
C9D C 1.5960(5) 1.3384(3) -0.0425(2) 0.0775(17) Uani 1 1 d .
H9DA H 1.6020 1.3848 -0.0774 0.116 Uiso 1 1 calc R
H9DB H 1.5452 1.3227 -0.0431 0.116 Uiso 1 1 calc R
H9DC H 1.6548 1.2905 -0.0588 0.116 Uiso 1 1 calc R
C10D C 1.7464(3) 1.3210(4) 0.0325(3) 0.0792(17) Uani 1 1 d .
H10J H 1.7735 1.3592 -0.0030 0.119 Uiso 1 1 calc R
H10K H 1.7617 1.2703 0.0048 0.119 Uiso 1 1 calc R
H10L H 1.7721 1.3062 0.0732 0.119 Uiso 1 1 calc R
C11D C 1.6037(3) 1.1559(2) 0.0770(2) 0.0383(9) Uani 1 1 d .
C12D C 1.6361(3) 1.1269(2) 0.1390(2) 0.0416(9) Uani 1 1 d .
C13D C 1.5569(3) 1.1368(2) 0.2067(2) 0.0372(9) Uani 1 1 d .
C14D C 1.4757(3) 1.1692(2) 0.1876(2) 0.0341(8) Uani 1 1 d .
C15D C 1.5044(3) 1.1821(2) 0.1076(2) 0.0340(8) Uani 1 1 d .
C16D C 1.6659(3) 1.1387(3) -0.0062(2) 0.0584(12) Uani 1 1 d .
H16J H 1.6732 1.0836 -0.0210 0.088 Uiso 1 1 calc R
H16K H 1.7274 1.1400 -0.0139 0.088 Uiso 1 1 calc R
H16L H 1.6374 1.1815 -0.0377 0.088 Uiso 1 1 calc R
C17D C 1.7366(3) 1.0894(3) 0.1328(3) 0.0641(13) Uani 1 1 d .
H17J H 1.7596 1.0290 0.1242 0.096 Uiso 1 1 calc R
H17K H 1.7413 1.1005 0.1802 0.096 Uiso 1 1 calc R
H17L H 1.7745 1.1144 0.0897 0.096 Uiso 1 1 calc R
C18D C 1.5586(3) 1.1124(3) 0.2857(2) 0.0554(12) Uani 1 1 d .
H18J H 1.5616 1.0545 0.2951 0.083 Uiso 1 1 calc R
H18K H 1.5017 1.1492 0.3238 0.083 Uiso 1 1 calc R
H18L H 1.6137 1.1177 0.2896 0.083 Uiso 1 1 calc R
C19D C 1.3796(3) 1.1729(3) 0.2401(2) 0.0460(10) Uani 1 1 d .
H19J H 1.3726 1.1195 0.2377 0.069 Uiso 1 1 calc R
H19K H 1.3327 1.2179 0.2244 0.069 Uiso 1 1 calc R
H19L H 1.3707 1.1835 0.2927 0.069 Uiso 1 1 calc R
C20D C 1.4420(3) 1.2044(3) 0.0618(2) 0.0488(10) Uani 1 1 d .
H20J H 1.4373 1.1535 0.0491 0.073 Uiso 1 1 calc R
H20K H 1.4686 1.2318 0.0146 0.073 Uiso 1 1 calc R
H20L H 1.3796 1.2424 0.0920 0.073 Uiso 1 1 calc R
C21D C 1.4182(3) 1.3330(2) 0.2670(2) 0.0426(10) Uani 1 1 d .
C22D C 1.3249(3) 1.3636(3) 0.2712(3) 0.0565(12) Uani 1 1 d .
H22D H 1.3133 1.3580 0.2271 0.068 Uiso 1 1 calc R
C23D C 1.2495(4) 1.4013(3) 0.3353(4) 0.0786(18) Uani 1 1 d .
H23D H 1.1878 1.4209 0.3348 0.094 Uiso 1 1 calc R
C24D C 1.2635(5) 1.4106(3) 0.3997(4) 0.088(2) Uani 1 1 d .
H24D H 1.2116 1.4377 0.4438 0.106 Uiso 1 1 calc R
C25D C 1.3533(5) 1.3804(3) 0.4008(3) 0.083(2) Uani 1 1 d .
H25D H 1.3632 1.3858 0.4458 0.099 Uiso 1 1 calc R
C26D C 1.4298(4) 1.3416(3) 0.3349(2) 0.0605(13) Uani 1 1 d .
H26D H 1.4910 1.3206 0.3363 0.073 Uiso 1 1 calc R

loop_
_atom_site_aniso_label
_atom_site_aniso_U_11
_atom_site_aniso_U_22
_atom_site_aniso_U_33
_atom_site_aniso_U_23
_atom_site_aniso_U_13
_atom_site_aniso_U_12
Zr1A 0.02937(19) 0.02463(19) 0.02632(19) -0.00336(14) -0.01148(15) -0.00687(15)
F1A 0.0443(13) 0.0406(13) 0.0614(15) -0.0146(11) -0.0314(12) -0.0041(10)
C1A 0.058(3) 0.032(2) 0.033(2) -0.0122(18) 0.007(2) -0.014(2)
C2A 0.032(2) 0.038(2) 0.033(2) -0.0117(17) -0.0016(16) -0.0066(18)
C3A 0.038(2) 0.029(2) 0.030(2) -0.0033(16) -0.0048(17) -0.0022(17)
C4A 0.045(2) 0.032(2) 0.043(2) -0.0151(18) -0.0131(19) -0.0057(18)
C5A 0.073(3) 0.033(2) 0.024(2) -0.0102(17) -0.021(2) 0.007(2)
C6A 0.128(5) 0.048(3) 0.042(3) -0.013(2) 0.028(3) -0.041(3)
C7A 0.034(2) 0.074(3) 0.078(3) -0.028(3) -0.013(2) -0.003(2)
C8A 0.068(3) 0.035(2) 0.051(3) 0.003(2) -0.003(2) 0.003(2)
C9A 0.065(3) 0.071(3) 0.092(4) -0.042(3) -0.024(3) -0.021(3)
C10A 0.147(6) 0.075(4) 0.052(3) -0.013(3) -0.065(4) 0.019(4)
C11A 0.0307(19) 0.032(2) 0.0265(19) -0.0110(15) -0.0050(15) -0.0108(16)
C12A 0.0271(18) 0.0277(19) 0.040(2) -0.0117(16) -0.0125(16) -0.0037(15)
C13A 0.043(2) 0.0248(19) 0.032(2) -0.0029(15) -0.0122(17) -0.0130(17)
C14A 0.034(2) 0.032(2) 0.029(2) -0.0094(16) -0.0070(16) -0.0136(17)
C15A 0.0325(19) 0.034(2) 0.032(2) -0.0106(16) -0.0149(16) -0.0094(16)
C16A 0.052(3) 0.049(3) 0.032(2) -0.0118(18) 0.0002(19) -0.021(2)
C17A 0.032(2) 0.041(2) 0.071(3) -0.019(2) -0.021(2) -0.0031(18)
C18A 0.077(3) 0.038(2) 0.050(3) 0.010(2) -0.033(2) -0.019(2)
C19A 0.041(2) 0.053(3) 0.050(3) -0.014(2) -0.0032(19) -0.025(2)
C20A 0.048(2) 0.053(3) 0.048(2) -0.012(2) -0.027(2) -0.007(2)
C21A 0.036(2) 0.030(2) 0.039(2) -0.0068(17) -0.0057(17) -0.0109(17)
C22A 0.045(2) 0.042(2) 0.052(3) -0.011(2) -0.007(2) -0.019(2)
C23A 0.050(3) 0.056(3) 0.067(3) -0.012(3) 0.004(2) -0.032(2)
C24A 0.073(4) 0.041(3) 0.057(3) 0.004(2) 0.008(3) -0.022(3)
C25A 0.066(3) 0.039(2) 0.044(3) 0.005(2) -0.008(2) -0.007(2)
C26A 0.049(2) 0.037(2) 0.041(2) 0.0025(19) -0.008(2) -0.012(2)
Zr1B 0.0298(2) 0.0303(2) 0.0280(2) -0.00601(15) -0.00820(15) -0.00615(15)
F1B 0.0422(13) 0.0631(16) 0.0597(15) -0.0244(13) -0.0262(12) 0.0021(12)
C1B 0.051(3) 0.038(2) 0.031(2) -0.0124(18) 0.0070(19) -0.016(2)
C2B 0.044(2) 0.045(2) 0.030(2) -0.0156(18) -0.0059(18) -0.0101(19)
C3B 0.043(2) 0.035(2) 0.029(2) -0.0046(17) -0.0013(17) -0.0085(18)
C4B 0.035(2) 0.044(2) 0.036(2) -0.0136(19) 0.0003(18) -0.0074(19)
C5B 0.041(2) 0.038(2) 0.033(2) -0.0112(18) -0.0041(18) 0.0053(19)
C6B 0.099(4) 0.044(3) 0.052(3) -0.017(2) 0.010(3) -0.035(3)
C7B 0.062(3) 0.085(4) 0.050(3) -0.026(3) -0.014(2) -0.024(3)
C8B 0.082(4) 0.056(3) 0.045(3) 0.005(2) -0.013(2) -0.021(3)
C9B 0.039(2) 0.071(3) 0.071(3) -0.024(3) -0.001(2) -0.017(2)
C10B 0.059(3) 0.072(3) 0.051(3) -0.005(2) -0.014(2) 0.017(3)
C11B 0.055(3) 0.034(2) 0.037(2) -0.0088(18) -0.0015(19) -0.020(2)
C12B 0.078(3) 0.026(2) 0.041(2) -0.0034(18) -0.021(2) -0.008(2)
C13B 0.038(2) 0.036(2) 0.042(2) -0.0177(18) -0.0134(18) -0.0023(18)
C14B 0.034(2) 0.036(2) 0.030(2) -0.0089(16) -0.0073(16) -0.0140(17)
C15B 0.036(2) 0.038(2) 0.039(2) -0.0124(18) -0.0093(17) -0.0154(18)
C16B 0.099(4) 0.062(3) 0.055(3) -0.015(3) 0.018(3) -0.051(3)
C17B 0.129(5) 0.046(3) 0.070(4) 0.005(3) -0.048(4) 0.004(3)
C18B 0.040(2) 0.066(3) 0.077(3) -0.033(3) -0.024(2) 0.004(2)
C19B 0.059(3) 0.056(3) 0.031(2) -0.0091(19) -0.0070(19) -0.024(2)
C20B 0.040(2) 0.063(3) 0.069(3) -0.018(2) -0.022(2) -0.015(2)
C21B 0.041(2) 0.033(2) 0.034(2) -0.0077(17) -0.0039(18) -0.0094(18)
C22B 0.040(2) 0.044(2) 0.061(3) -0.017(2) -0.013(2) -0.013(2)
C23B 0.053(3) 0.059(3) 0.062(3) -0.005(3) 0.000(2) -0.029(3)
C24B 0.064(3) 0.045(3) 0.060(3) 0.000(2) 0.009(3) -0.024(2)
C25B 0.062(3) 0.040(3) 0.051(3) 0.004(2) -0.011(2) -0.004(2)
C26B 0.044(2) 0.038(2) 0.047(3) -0.002(2) -0.004(2) -0.008(2)
Zr1C 0.02900(19) 0.02626(19) 0.02832(19) 0.00271(14) -0.01484(15) -0.00882(15)
F1C 0.0457(13) 0.0373(13) 0.0770(17) 0.0060(11) -0.0413(12) -0.0126(11)
C1C 0.063(3) 0.026(2) 0.068(3) -0.016(2) 0.013(3) -0.016(2)
C2C 0.083(3) 0.029(2) 0.061(3) 0.005(2) -0.050(3) -0.020(2)
C3C 0.052(3) 0.042(2) 0.068(3) -0.001(2) -0.020(2) -0.025(2)
C4C 0.105(4) 0.046(3) 0.052(3) 0.018(2) -0.044(3) -0.047(3)
C5C 0.068(3) 0.025(2) 0.145(5) 0.022(3) -0.079(4) -0.019(2)
C6C 0.183(8) 0.058(4) 0.156(7) -0.052(4) 0.102(6) -0.054(5)
C7C 0.222(8) 0.065(4) 0.144(6) 0.032(4) -0.153(6) -0.064(5)
C8C 0.062(4) 0.088(5) 0.179(7) -0.040(5) -0.005(4) -0.046(3)
C9C 0.339(13) 0.103(5) 0.074(4) 0.054(4) -0.115(6) -0.145(7)
C10C 0.147(7) 0.043(3) 0.438(16) 0.055(6) -0.223(10) -0.031(4)
C11C 0.031(2) 0.045(2) 0.050(3) 0.021(2) -0.0103(19) -0.0119(19)
C12C 0.049(2) 0.037(2) 0.056(3) 0.010(2) -0.027(2) -0.022(2)
C13C 0.045(2) 0.0241(19) 0.038(2) 0.0021(16) -0.0171(18) -0.0118(17)
C14C 0.032(2) 0.0269(19) 0.047(2) 0.0110(17) -0.0221(18) -0.0098(16)
C15C 0.080(3) 0.026(2) 0.027(2) 0.0056(16) -0.026(2) -0.012(2)
C16C 0.044(3) 0.071(4) 0.083(4) 0.021(3) 0.003(3) -0.010(3)
C17C 0.086(4) 0.069(3) 0.104(4) 0.021(3) -0.062(3) -0.047(3)
C18C 0.090(4) 0.035(2) 0.049(3) -0.007(2) -0.009(3) -0.016(2)
C19C 0.052(3) 0.053(3) 0.122(5) 0.026(3) -0.055(3) -0.022(2)
C20C 0.171(6) 0.047(3) 0.044(3) 0.010(2) -0.053(3) -0.037(3)
C21C 0.066(3) 0.031(2) 0.036(2) 0.0075(17) -0.014(2) -0.018(2)
C22C 0.070(3) 0.050(3) 0.045(3) -0.002(2) 0.005(2) -0.030(2)
C23C 0.101(5) 0.053(3) 0.066(4) -0.002(3) 0.023(3) -0.037(3)
C24C 0.177(8) 0.056(4) 0.040(3) -0.004(3) -0.002(4) -0.057(5)
C25C 0.158(6) 0.053(3) 0.045(3) 0.006(3) -0.040(4) -0.043(4)
C26C 0.105(4) 0.041(3) 0.037(2) 0.005(2) -0.035(3) -0.022(3)
Zr1D 0.02796(19) 0.0334(2) 0.0292(2) -0.00066(15) -0.01238(15) -0.00951(15)
F1D 0.0587(15) 0.0509(15) 0.0706(17) -0.0021(12) -0.0383(13) -0.0114(12)
C1D 0.043(2) 0.046(2) 0.043(2) -0.0036(19) -0.0138(19) -0.026(2)
C2D 0.041(2) 0.032(2) 0.042(2) 0.0037(17) -0.0140(18) -0.0192(18)
C3D 0.047(2) 0.036(2) 0.049(2) 0.0174(18) -0.027(2) -0.0242(19)
C4D 0.068(3) 0.045(2) 0.031(2) 0.0051(18) -0.016(2) -0.032(2)
C5D 0.043(2) 0.054(3) 0.038(2) -0.006(2) -0.0013(19) -0.029(2)
C6D 0.064(3) 0.074(3) 0.076(3) -0.011(3) -0.033(3) -0.034(3)
C7D 0.055(3) 0.036(2) 0.059(3) -0.001(2) -0.010(2) -0.015(2)
C8D 0.081(4) 0.057(3) 0.110(4) 0.032(3) -0.071(3) -0.036(3)
C9D 0.153(6) 0.066(3) 0.037(3) 0.013(2) -0.040(3) -0.062(4)
C10D 0.043(3) 0.100(4) 0.079(4) -0.027(3) 0.014(3) -0.036(3)
C11D 0.041(2) 0.032(2) 0.038(2) -0.0039(17) -0.0103(18) -0.0114(17)
C12D 0.035(2) 0.032(2) 0.056(3) -0.0006(18) -0.020(2) -0.0054(17)
C13D 0.042(2) 0.030(2) 0.040(2) 0.0042(17) -0.0207(18) -0.0087(17)
C14D 0.037(2) 0.0282(19) 0.037(2) 0.0019(16) -0.0147(17) -0.0100(16)
C15D 0.039(2) 0.033(2) 0.036(2) -0.0011(16) -0.0179(17) -0.0138(17)
C16D 0.059(3) 0.052(3) 0.045(3) -0.009(2) 0.000(2) -0.016(2)
C17D 0.041(3) 0.054(3) 0.089(4) -0.005(3) -0.030(3) 0.000(2)
C18D 0.073(3) 0.050(3) 0.053(3) 0.015(2) -0.040(2) -0.019(2)
C19D 0.047(2) 0.048(2) 0.045(2) 0.0052(19) -0.0125(19) -0.024(2)
C20D 0.060(3) 0.052(3) 0.050(3) 0.006(2) -0.032(2) -0.025(2)
C21D 0.050(2) 0.031(2) 0.038(2) 0.0034(17) -0.0073(19) -0.0140(19)
C22D 0.049(3) 0.039(2) 0.057(3) 0.001(2) 0.002(2) -0.012(2)
C23D 0.064(3) 0.038(3) 0.087(4) 0.000(3) 0.016(3) -0.014(2)
C24D 0.088(4) 0.041(3) 0.079(4) -0.009(3) 0.031(4) -0.023(3)
C25D 0.150(6) 0.052(3) 0.034(3) 0.006(2) -0.007(3) -0.054(4)
C26D 0.091(4) 0.043(3) 0.038(3) 0.005(2) -0.009(2) -0.029(3)

loop_
_atom_type_symbol
_atom_type_description
_atom_type_scat_dispersion_real
_atom_type_scat_dispersion_imag
_atom_type_scat_source
C C 0.0033 0.0016 'International Tables Vol C Tables 4.2.6.8 and 6.1.1.4'
H H 0.0000 0.0000 'International Tables Vol C Tables 4.2.6.8 and 6.1.1.4'
F F 0.0171 0.0103 'International Tables Vol C Tables 4.2.6.8 and 6.1.1.4'
Zr Zr -2.9673 0.5597 'International Tables Vol C Tables 4.2.6.8 and 6.1.1.4'

loop_
_geom_angle_atom_site_label_1
_geom_angle_atom_site_label_2
_geom_angle_atom_site_label_3
_geom_angle
F1A Zr1A C21A 95.40(12)
F1A Zr1A C13A 87.21(11)
C21A Zr1A C13A 127.99(12)
F1A Zr1A C5A 79.31(12)
C21A Zr1A C5A 120.25(13)
C13A Zr1A C5A 111.29(13)
F1A Zr1A C4A 81.40(11)
C21A Zr1A C4A 87.82(13)
C13A Zr1A C4A 143.41(12)
C5A Zr1A C4A 32.43(13)
F1A Zr1A C1A 108.56(13)
C21A Zr1A C1A 128.69(13)
C13A Zr1A C1A 98.59(12)
C5A Zr1A C1A 32.41(14)
C4A Zr1A C1A 53.72(13)
F1A Zr1A C12A 77.11(10)
C21A Zr1A C12A 97.45(12)
C13A Zr1A C12A 32.73(12)
C5A Zr1A C12A 136.99(12)
C4A Zr1A C12A 158.25(12)
C1A Zr1A C12A 131.32(12)
F1A Zr1A C2A 131.47(10)
C21A Zr1A C2A 99.11(13)
C13A Zr1A C2A 117.41(12)
C5A Zr1A C2A 53.44(13)
C4A Zr1A C2A 53.41(13)
C1A Zr1A C2A 32.32(13)
C12A Zr1A C2A 144.77(12)
F1A Zr1A C15A 130.50(10)
C21A Zr1A C15A 89.41(12)
C13A Zr1A C15A 53.31(12)
C5A Zr1A C15A 137.94(14)
C4A Zr1A C15A 148.09(12)
C1A Zr1A C15A 106.10(13)
C12A Zr1A C15A 53.44(11)
C2A Zr1A C15A 95.83(12)
F1A Zr1A C14A 119.18(10)
C21A Zr1A C14A 121.36(12)
C13A Zr1A C14A 32.09(12)
C5A Zr1A C14A 112.17(14)
C4A Zr1A C14A 139.18(12)
C1A Zr1A C14A 85.56(12)
C12A Zr1A C14A 53.49(11)
C2A Zr1A C14A 91.44(12)
C15A Zr1A C14A 31.98(11)
F1A Zr1A C11A 102.36(10)
C21A Zr1A C11A 75.53(12)
C13A Zr1A C11A 53.43(11)
C5A Zr1A C11A 164.10(13)
C4A Zr1A C11A 163.15(13)
C1A Zr1A C11A 137.01(12)
C12A Zr1A C11A 32.17(11)
C2A Zr1A C11A 126.07(12)
C15A Zr1A C11A 32.08(11)
C14A Zr1A C11A 53.00(11)
F1A Zr1A C3A 112.10(11)
C21A Zr1A C3A 76.39(12)
C13A Zr1A C3A 148.69(12)
C5A Zr1A C3A 52.89(12)
C4A Zr1A C3A 32.08(12)
C1A Zr1A C3A 52.78(12)
C12A Zr1A C3A 169.11(12)
C2A Zr1A C3A 31.56(12)
C15A Zr1A C3A 116.88(12)
C14A Zr1A C3A 122.00(12)
C11A Zr1A C3A 137.02(12)
C5A C1A C2A 107.8(4)
C5A C1A C6A 125.0(4)
C2A C1A C6A 125.4(5)
C5A C1A Zr1A 73.2(2)
C2A C1A Zr1A 75.1(2)
C6A C1A Zr1A 129.5(3)
C3A C2A C1A 107.5(4)
C3A C2A C7A 124.4(4)
C1A C2A C7A 127.3(4)
C3A C2A Zr1A 74.9(2)
C1A C2A Zr1A 72.6(2)
C7A C2A Zr1A 125.9(3)
C2A C3A C4A 109.0(3)
C2A C3A C8A 126.1(4)
C4A C3A C8A 124.2(4)
C2A C3A Zr1A 73.5(2)
C4A C3A Zr1A 72.0(2)
C8A C3A Zr1A 128.7(3)
C5A C4A C3A 107.1(4)
C5A C4A C9A 126.4(4)
C3A C4A C9A 126.4(4)
C5A C4A Zr1A 73.2(2)
C3A C4A Zr1A 75.9(2)
C9A C4A Zr1A 118.2(3)
C4A C5A C1A 108.5(4)
C4A C5A C10A 125.6(5)
C1A C5A C10A 125.9(5)
C4A C5A Zr1A 74.3(2)
C1A C5A Zr1A 74.4(2)
C10A C5A Zr1A 118.8(3)
C12A C11A C15A 108.1(3)
C12A C11A C16A 124.5(3)
C15A C11A C16A 126.6(3)
C12A C11A Zr1A 72.60(19)
C15A C11A Zr1A 73.89(18)
C16A C11A Zr1A 127.2(2)
C11A C12A C13A 107.4(3)
C11A C12A C17A 125.8(3)
C13A C12A C17A 126.7(4)
C11A C12A Zr1A 75.23(19)
C13A C12A Zr1A 72.95(19)
C17A C12A Zr1A 119.4(2)
C14A C13A C12A 108.5(3)
C14A C13A C18A 127.1(4)
C12A C13A C18A 124.2(4)
C14A C13A Zr1A 76.0(2)
C12A C13A Zr1A 74.3(2)
C18A C13A Zr1A 118.9(2)
C13A C14A C15A 107.9(3)
C13A C14A C19A 126.2(3)
C15A C14A C19A 124.3(3)
C13A C14A Zr1A 71.89(19)
C15A C14A Zr1A 73.89(19)
C19A C14A Zr1A 131.3(2)
C14A C15A C11A 108.0(3)
C14A C15A C20A 125.1(3)
C11A C15A C20A 126.2(3)
C14A C15A Zr1A 74.14(19)
C11A C15A Zr1A 74.03(18)
C20A C15A Zr1A 125.0(2)
C26A C21A C22A 114.8(4)
C26A C21A Zr1A 129.2(3)
C22A C21A Zr1A 115.9(3)
C23A C22A C21A 121.9(4)
C24A C23A C22A 121.3(4)
C23A C24A C25A 119.2(4)
C26A C25A C24A 120.0(5)
C21A C26A C25A 122.8(4)
F1B Zr1B C21B 95.58(13)
F1B Zr1B C12B 83.08(13)
C21B Zr1B C12B 124.20(13)
F1B Zr1B C3B 92.88(12)
C21B Zr1B C3B 131.97(13)
C12B Zr1B C3B 103.73(13)
F1B Zr1B C2B 76.08(11)
C21B Zr1B C2B 105.38(13)
C12B Zr1B C2B 127.70(13)
C3B Zr1B C2B 32.60(13)
F1B Zr1B C1B 96.07(12)
C21B Zr1B C1B 78.59(13)
C12B Zr1B C1B 157.21(13)
C3B Zr1B C1B 53.50(12)
C2B Zr1B C1B 32.18(13)
F1B Zr1B C15B 130.85(11)
C21B Zr1B C15B 92.82(13)
C12B Zr1B C15B 53.10(14)
C3B Zr1B C15B 116.08(13)
C2B Zr1B C15B 146.37(12)
C1B Zr1B C15B 133.03(14)
F1B Zr1B C11B 114.31(13)
C21B Zr1B C11B 124.03(13)
C12B Zr1B C11B 32.09(14)
C3B Zr1B C11B 94.22(12)
C2B Zr1B C11B 126.53(13)
C1B Zr1B C11B 137.53(13)
C15B Zr1B C11B 31.90(13)
F1B Zr1B C13B 77.81(11)
C21B Zr1B C13B 92.46(13)
C12B Zr1B C13B 32.49(13)
C3B Zr1B C13B 135.49(13)
C2B Zr1B C13B 149.56(13)
C1B Zr1B C13B 168.71(13)
C15B Zr1B C13B 53.47(12)
C11B Zr1B C13B 53.50(13)
F1B Zr1B C5B 127.16(12)
C21B Zr1B C5B 85.41(13)
C12B Zr1B C5B 137.85(15)
C3B Zr1B C5B 53.06(13)
C2B Zr1B C5B 53.26(13)
C1B Zr1B C5B 32.25(13)
C15B Zr1B C5B 101.72(13)
C11B Zr1B C5B 107.99(14)
C13B Zr1B C5B 155.02(13)
F1B Zr1B C14B 105.75(10)
C21B Zr1B C14B 74.49(12)
C12B Zr1B C14B 53.03(13)
C3B Zr1B C14B 146.55(12)
C2B Zr1B C14B 178.16(12)
C1B Zr1B C14B 146.63(13)
C15B Zr1B C14B 32.14(11)
C11B Zr1B C14B 52.93(12)
C13B Zr1B C14B 32.06(12)
C5B Zr1B C14B 124.96(13)
F1B Zr1B C4B 124.59(12)
C21B Zr1B C4B 116.51(13)
C12B Zr1B C4B 109.05(14)
C3B Zr1B C4B 32.03(13)
C2B Zr1B C4B 53.29(13)
C1B Zr1B C4B 53.08(13)
C15B Zr1B C4B 93.35(12)
C11B Zr1B C4B 84.71(13)
C13B Zr1B C4B 138.13(13)
C5B Zr1B C4B 31.71(13)
C14B Zr1B C4B 125.05(12)
C2B C1B C5B 108.0(4)
C2B C1B C6B 125.0(4)
C5B C1B C6B 126.6(4)
C2B C1B Zr1B 73.3(2)
C5B C1B Zr1B 75.0(2)
C6B C1B Zr1B 123.7(3)
C1B C2B C3B 107.8(4)
C1B C2B C7B 127.1(4)
C3B C2B C7B 125.1(4)
C1B C2B Zr1B 74.5(2)
C3B C2B Zr1B 73.6(2)
C7B C2B Zr1B 119.7(3)
C4B C3B C2B 108.2(3)
C4B C3B C8B 126.9(4)
C2B C3B C8B 124.5(4)
C4B C3B Zr1B 75.9(2)
C2B C3B Zr1B 73.8(2)
C8B C3B Zr1B 122.2(3)
C3B C4B C5B 108.1(4)
C3B C4B C9B 126.1(4)
C5B C4B C9B 124.1(4)
C3B C4B Zr1B 72.1(2)
C5B C4B Zr1B 74.1(2)
C9B C4B Zr1B 131.4(3)
C4B C5B C1B 108.0(4)
C4B C5B C10B 125.7(4)
C1B C5B C10B 125.8(4)
C4B C5B Zr1B 74.2(2)
C1B C5B Zr1B 72.7(2)
C10B C5B Zr1B 125.2(3)
C12B C11B C15B 107.8(3)
C12B C11B C16B 124.6(4)
C15B C11B C16B 126.0(4)
C12B C11B Zr1B 72.9(2)
C15B C11B Zr1B 73.8(2)
C16B C11B Zr1B 130.3(3)
C11B C12B C13B 108.8(4)
C11B C12B C17B 127.3(5)
C13B C12B C17B 123.8(5)
C11B C12B Zr1B 75.1(2)
C13B C12B Zr1B 74.4(2)
C17B C12B Zr1B 119.5(3)
C14B C13B C12B 106.9(3)
C14B C13B C18B 125.0(4)
C12B C13B C18B 128.0(4)
C14B C13B Zr1B 74.8(2)
C12B C13B Zr1B 73.1(2)
C18B C13B Zr1B 118.7(3)
C13B C14B C15B 108.3(3)
C13B C14B C19B 124.6(3)
C15B C14B C19B 126.1(4)
C13B C14B Zr1B 73.1(2)
C15B C14B Zr1B 73.3(2)
C19B C14B Zr1B 128.7(3)
C11B C15B C14B 108.1(4)
C11B C15B C20B 126.4(4)
C14B C15B C20B 125.1(4)
C11B C15B Zr1B 74.3(2)
C14B C15B Zr1B 74.5(2)
C20B C15B Zr1B 122.5(3)
C26B C21B C22B 116.2(4)
C26B C21B Zr1B 129.6(3)
C22B C21B Zr1B 114.2(3)
C21B C22B C23B 121.4(4)
C24B C23B C22B 120.3(4)
C23B C24B C25B 119.7(4)
C26B C25B C24B 119.7(5)
C21B C26B C25B 122.7(4)
F1C Zr1C C21C 96.37(13)
F1C Zr1C C1C 93.71(15)
C21C Zr1C C1C 131.96(14)
F1C Zr1C C5C 76.41(11)
C21C Zr1C C5C 105.60(18)
C1C Zr1C C5C 33.06(17)
F1C Zr1C C11C 81.12(11)
C21C Zr1C C11C 122.70(14)
C1C Zr1C C11C 105.23(15)
C5C Zr1C C11C 128.44(18)
F1C Zr1C C15C 112.65(13)
C21C Zr1C C15C 124.26(14)
C1C Zr1C C15C 93.83(15)
C5C Zr1C C15C 126.41(17)
C11C Zr1C C15C 32.78(14)
F1C Zr1C C4C 96.03(14)
C21C Zr1C C4C 79.20(15)
C1C Zr1C C4C 53.04(15)
C5C Zr1C C4C 31.49(17)
C11C Zr1C C4C 158.06(16)
C15C Zr1C C4C 138.21(13)
F1C Zr1C C14C 130.08(10)
C21C Zr1C C14C 92.43(13)
C1C Zr1C C14C 115.66(16)
C5C Zr1C C14C 146.62(14)
C11C Zr1C C14C 53.60(12)
C15C Zr1C C14C 32.65(13)
C4C Zr1C C14C 133.87(14)
F1C Zr1C C12C 77.84(11)
C21C Zr1C C12C 91.49(14)
C1C Zr1C C12C 136.54(15)
C5C Zr1C C12C 150.40(15)
C11C Zr1C C12C 31.65(14)
C15C Zr1C C12C 53.28(13)
C4C Zr1C C12C 168.30(13)
C14C Zr1C C12C 52.83(12)
F1C Zr1C C2C 125.11(12)
C21C Zr1C C2C 114.41(16)
C1C Zr1C C2C 32.07(15)
C5C Zr1C C2C 52.75(14)
C11C Zr1C C2C 112.96(15)
C15C Zr1C C2C 86.85(13)
C4C Zr1C C2C 51.41(13)
C14C Zr1C C2C 94.35(12)
C12C Zr1C C2C 140.13(13)
F1C Zr1C C3C 125.96(12)
C21C Zr1C C3C 84.67(15)
C1C Zr1C C3C 52.42(15)
C5C Zr1C C3C 51.96(15)
C11C Zr1C C3C 141.42(15)
C15C Zr1C C3C 110.58(15)
C4C Zr1C C3C 30.88(14)
C14C Zr1C C3C 103.72(13)
C12C Zr1C C3C 156.15(14)
C2C Zr1C C3C 30.66(14)
F1C Zr1C C13C 105.45(10)
C21C Zr1C C13C 74.29(13)
C1C Zr1C C13C 146.01(16)
C5C Zr1C C13C 178.14(13)
C11C Zr1C C13C 52.34(13)
C15C Zr1C C13C 53.05(12)
C4C Zr1C C13C 147.35(16)
C14C Zr1C C13C 31.85(12)
C12C Zr1C C13C 31.23(12)
C2C Zr1C C13C 125.53(12)
C3C Zr1C C13C 126.26(13)
C2C C1C C5C 105.9(4)
C2C C1C C6C 128.6(7)
C5C C1C C6C 124.8(6)
C2C C1C Zr1C 76.4(2)
C5C C1C Zr1C 74.1(3)
C6C C1C Zr1C 121.8(3)
C3C C2C C1C 108.9(4)
C3C C2C C7C 125.4(5)
C1C C2C C7C 124.1(5)
C3C C2C Zr1C 75.5(2)
C1C C2C Zr1C 71.5(2)
C7C C2C Zr1C 130.5(3)
C2C C3C C4C 109.0(4)
C2C C3C C8C 123.4(5)
C4C C3C C8C 126.8(5)
C2C C3C Zr1C 73.9(2)
C4C C3C Zr1C 73.6(2)
C8C C3C Zr1C 126.8(3)
C3C C4C C5C 108.9(4)
C3C C4C C9C 126.0(6)
C5C C4C C9C 124.7(6)
C3C C4C Zr1C 75.5(2)
C5C C4C Zr1C 72.6(2)
C9C C4C Zr1C 123.8(3)
C4C C5C C1C 107.3(4)
C4C C5C C10C 126.3(7)
C1C C5C C10C 126.4(7)
C4C C5C Zr1C 75.9(3)
C1C C5C Zr1C 72.8(2)
C10C C5C Zr1C 119.9(3)
C12C C11C C15C 108.5(3)
C12C C11C C16C 124.9(4)
C15C C11C C16C 126.5(4)
C12C C11C Zr1C 75.6(2)
C15C C11C Zr1C 74.1(2)
C16C C11C Zr1C 118.7(3)
C11C C12C C13C 109.0(3)
C11C C12C C17C 126.8(4)
C13C C12C C17C 124.2(4)
C11C C12C Zr1C 72.8(2)
C13C C12C Zr1C 75.9(2)
C17C C12C Zr1C 119.8(3)
C12C C13C C14C 108.5(3)
C12C C13C C18C 124.5(4)
C14C C13C C18C 126.4(4)
C12C C13C Zr1C 72.9(2)
C14C C13C Zr1C 72.4(2)
C18C C13C Zr1C 127.3(3)
C13C C14C C15C 107.4(3)
C13C C14C C19C 125.8(4)
C15C C14C C19C 126.1(4)
C13C C14C Zr1C 75.7(2)
C15C C14C Zr1C 73.0(2)
C19C C14C Zr1C 124.3(3)
C11C C15C C14C 106.4(3)
C11C C15C C20C 125.4(5)
C14C C15C C20C 126.6(4)
C11C C15C Zr1C 73.1(2)
C14C C15C Zr1C 74.3(2)
C20C C15C Zr1C 128.9(3)
C22C C21C C26C 115.4(4)
C22C C21C Zr1C 128.9(3)
C26C C21C Zr1C 115.4(3)
C23C C22C C21C 122.2(5)
C24C C23C C22C 119.7(6)
C23C C24C C25C 120.1(5)
C26C C25C C24C 119.9(6)
C25C C26C C21C 122.8(6)
F1D Zr1D C21D 95.73(13)
F1D Zr1D C5D 86.05(12)
C21D Zr1D C5D 127.41(13)
F1D Zr1D C13D 81.30(11)
C21D Zr1D C13D 88.37(13)
C5D Zr1D C13D 143.17(13)
F1D Zr1D C12D 78.24(11)
C21D Zr1D C12D 120.74(13)
C5D Zr1D C12D 111.10(13)
C13D Zr1D C12D 32.40(13)
F1D Zr1D C1D 76.76(12)
C21D Zr1D C1D 96.91(13)
C5D Zr1D C1D 32.41(13)
C13D Zr1D C1D 157.83(13)
C12D Zr1D C1D 136.39(13)
F1D Zr1D C11D 107.54(11)
C21D Zr1D C11D 129.82(13)
C5D Zr1D C11D 98.63(13)
C13D Zr1D C11D 53.75(12)
C12D Zr1D C11D 32.70(12)
C1D Zr1D C11D 131.03(12)
F1D Zr1D C4D 118.44(12)
C21D Zr1D C4D 121.01(14)
C5D Zr1D C4D 32.51(13)
C13D Zr1D C4D 139.61(12)
C12D Zr1D C4D 112.80(14)
C1D Zr1D C4D 53.24(12)
C11D Zr1D C4D 85.97(12)
F1D Zr1D C14D 112.21(11)
C21D Zr1D C14D 76.95(13)
C5D Zr1D C14D 149.33(12)
C13D Zr1D C14D 32.21(11)
C12D Zr1D C14D 53.41(12)
C1D Zr1D C14D 169.36(12)
C11D Zr1D C14D 53.27(12)
C4D Zr1D C14D 122.49(12)
F1D Zr1D C15D 130.83(11)
C21D Zr1D C15D 100.38(13)
C5D Zr1D C15D 117.67(12)
C13D Zr1D C15D 53.36(12)
C12D Zr1D C15D 53.61(12)
C1D Zr1D C15D 144.92(12)
C11D Zr1D C15D 32.24(12)
C4D Zr1D C15D 91.77(12)
C14D Zr1D C15D 31.92(11)
F1D Zr1D C3D 129.62(11)
C21D Zr1D C3D 88.97(14)
C5D Zr1D C3D 53.52(13)
C13D Zr1D C3D 149.07(12)
C12D Zr1D C3D 139.26(13)
C1D Zr1D C3D 52.90(12)
C11D Zr1D C3D 107.20(13)
C4D Zr1D C3D 32.07(13)
C14D Zr1D C3D 117.68(11)
C15D Zr1D C3D 97.00(12)
F1D Zr1D C2D 101.82(11)
C21D Zr1D C2D 75.15(13)
C5D Zr1D C2D 53.34(13)
C13D Zr1D C2D 163.42(12)
C12D Zr1D C2D 164.11(13)
C1D Zr1D C2D 31.83(12)
C11D Zr1D C2D 137.62(12)
C4D Zr1D C2D 52.92(13)
C14D Zr1D C2D 137.59(11)
C15D Zr1D C2D 127.15(12)
C3D Zr1D C2D 31.79(12)
C5D C1D C2D 108.9(3)
C5D C1D C6D 126.4(4)
C2D C1D C6D 124.7(4)
C5D C1D Zr1D 72.7(2)
C2D C1D Zr1D 76.3(2)
C6D C1D Zr1D 119.5(3)
C1D C2D C3D 107.6(3)
C1D C2D C7D 124.6(4)
C3D C2D C7D 127.2(4)
C1D C2D Zr1D 71.8(2)
C3D C2D Zr1D 73.6(2)
C7D C2D Zr1D 126.9(3)
C2D C3D C4D 108.0(3)
C2D C3D C8D 126.2(4)
C4D C3D C8D 125.0(4)
C2D C3D Zr1D 74.6(2)
C4D C3D Zr1D 72.9(2)
C8D C3D Zr1D 126.6(3)
C5D C4D C3D 107.9(3)
C5D C4D C9D 125.4(4)
C3D C4D C9D 125.2(4)
C5D C4D Zr1D 72.0(2)
C3D C4D Zr1D 75.1(2)
C9D C4D Zr1D 129.8(3)
C4D C5D C1D 107.6(4)
C4D C5D C10D 127.5(4)
C1D C5D C10D 124.9(4)
C4D C5D Zr1D 75.5(2)
C1D C5D Zr1D 74.9(2)
C10D C5D Zr1D 117.8(3)
C12D C11D C15D 107.7(3)
C12D C11D C16D 124.0(4)
C15D C11D C16D 126.4(4)
C12D C11D Zr1D 73.0(2)
C15D C11D Zr1D 74.9(2)
C16D C11D Zr1D 130.3(3)
C13D C12D C11D 107.7(3)
C13D C12D C17D 126.1(4)
C11D C12D C17D 126.1(4)
C13D C12D Zr1D 73.6(2)
C11D C12D Zr1D 74.3(2)
C17D C12D Zr1D 119.8(3)
C12D C13D C14D 108.7(3)
C12D C13D C18D 125.7(4)
C14D C13D C18D 125.5(4)
C12D C13D Zr1D 74.0(2)
C14D C13D Zr1D 76.0(2)
C18D C13D Zr1D 118.9(3)
C13D C14D C15D 107.8(3)
C13D C14D C19D 125.3(3)
C15D C14D C19D 125.9(3)
C13D C14D Zr1D 71.8(2)
C15D C14D Zr1D 73.8(2)
C19D C14D Zr1D 129.0(3)
C14D C15D C11D 108.1(3)
C14D C15D C20D 125.3(3)
C11D C15D C20D 125.8(3)
C14D C15D Zr1D 74.2(2)
C11D C15D Zr1D 72.8(2)
C20D C15D Zr1D 127.3(3)
C26D C21D C22D 114.9(4)
C26D C21D Zr1D 117.8(3)
C22D C21D Zr1D 127.1(3)
C23D C22D C21D 123.9(5)
C22D C23D C24D 119.7(6)
C25D C24D C23D 119.9(5)
C24D C25D C26D 119.7(6)
C21D C26D C25D 121.9(5)

loop_
_geom_bond_atom_site_label_1
_geom_bond_atom_site_label_2
_geom_bond_distance
Zr1A F1A 1.968(2)
Zr1A C21A 2.285(4)
Zr1A C13A 2.519(3)
Zr1A C5A 2.517(4)
Zr1A C4A 2.532(4)
Zr1A C1A 2.532(4)
Zr1A C12A 2.537(3)
Zr1A C2A 2.564(4)
Zr1A C15A 2.568(3)
Zr1A C14A 2.572(3)
Zr1A C11A 2.570(3)
Zr1A C3A 2.582(4)
C1A C5A 1.409(6)
C1A C2A 1.419(6)
C1A C6A 1.509(6)
C2A C3A 1.400(5)
C2A C7A 1.506(6)
C3A C4A 1.414(6)
C3A C8A 1.508(5)
C4A C5A 1.410(6)
C4A C9A 1.499(6)
C5A C10A 1.521(6)
C11A C12A 1.415(5)
C11A C15A 1.420(5)
C11A C16A 1.505(5)
C12A C13A 1.425(5)
C12A C17A 1.498(5)
C13A C14A 1.408(5)
C13A C18A 1.513(5)
C14A C15A 1.416(5)
C14A C19A 1.501(5)
C15A C20A 1.506(5)
C21A C26A 1.395(6)
C21A C22A 1.416(5)
C22A C23A 1.391(6)
C23A C24A 1.352(7)
C24A C25A 1.382(7)
C25A C26A 1.397(6)
Zr1B F1B 1.963(2)
Zr1B C21B 2.288(4)
Zr1B C12B 2.527(4)
Zr1B C3B 2.526(4)
Zr1B C2B 2.529(4)
Zr1B C1B 2.543(4)
Zr1B C15B 2.550(3)
Zr1B C11B 2.555(4)
Zr1B C13B 2.544(4)
Zr1B C5B 2.573(4)
Zr1B C14B 2.566(3)
Zr1B C4B 2.575(4)
C1B C2B 1.406(6)
C1B C5B 1.421(6)
C1B C6B 1.510(6)
C2B C3B 1.419(6)
C2B C7B 1.507(6)
C3B C4B 1.408(6)
C3B C8B 1.515(6)
C4B C5B 1.406(6)
C4B C9B 1.509(6)
C5B C10B 1.510(6)
C11B C12B 1.405(6)
C11B C15B 1.403(6)
C11B C16B 1.508(6)
C12B C13B 1.419(6)
C12B C17B 1.511(6)
C13B C14B 1.411(5)
C13B C18B 1.490(6)
C14B C15B 1.416(5)
C14B C19B 1.506(5)
C15B C20B 1.522(5)
C21B C26B 1.399(6)
C21B C22B 1.390(5)
C22B C23B 1.429(6)
C23B C24B 1.357(7)
C24B C25B 1.389(7)
C25B C26B 1.393(6)
Zr1C F1C 1.964(2)
Zr1C C21C 2.280(4)
Zr1C C1C 2.497(4)
Zr1C C5C 2.514(4)
Zr1C C11C 2.518(4)
Zr1C C15C 2.532(4)
Zr1C C4C 2.554(4)
Zr1C C14C 2.549(3)
Zr1C C12C 2.553(4)
Zr1C C2C 2.559(4)
Zr1C C3C 2.578(4)
Zr1C C13C 2.591(3)
C1C C2C 1.398(7)
C1C C5C 1.426(7)
C1C C6C 1.500(7)
C2C C3C 1.358(6)
C2C C7C 1.529(6)
C3C C4C 1.366(6)
C3C C8C 1.529(7)
C4C C5C 1.376(7)
C4C C9C 1.518(7)
C5C C10C 1.502(7)
C11C C12C 1.383(6)
C11C C15C 1.425(6)
C11C C16C 1.512(6)
C12C C13C 1.385(5)
C12C C17C 1.514(6)
C13C C14C 1.411(5)
C13C C18C 1.511(6)
C14C C15C 1.428(6)
C14C C19C 1.501(5)
C15C C20C 1.493(6)
C21C C22C 1.407(6)
C21C C26C 1.410(6)
C22C C23C 1.388(7)
C23C C24C 1.382(9)
C24C C25C 1.376(9)
C25C C26C 1.372(7)
Zr1D F1D 1.983(2)
Zr1D C21D 2.278(4)
Zr1D C5D 2.507(4)
Zr1D C13D 2.523(4)
Zr1D C12D 2.528(4)
Zr1D C1D 2.534(4)
Zr1D C11D 2.545(4)
Zr1D C4D 2.551(4)
Zr1D C14D 2.578(4)
Zr1D C15D 2.573(3)
Zr1D C3D 2.579(4)
Zr1D C2D 2.591(4)
C1D C5D 1.407(5)
C1D C2D 1.407(5)
C1D C6D 1.505(5)
C2D C3D 1.416(5)
C2D C7D 1.499(5)
C3D C4D 1.417(6)
C3D C8D 1.506(6)
C4D C5D 1.416(6)
C4D C9D 1.503(6)
C5D C10D 1.511(6)
C11D C12D 1.428(5)
C11D C15D 1.421(5)
C11D C16D 1.509(5)
C12D C13D 1.409(5)
C12D C17D 1.504(5)
C13D C14D 1.416(5)
C13D C18D 1.507(5)
C14D C15D 1.416(5)
C14D C19D 1.499(5)
C15D C20D 1.506(5)
C21D C26D 1.404(6)
C21D C22D 1.404(6)
C22D C23D 1.375(6)
C23D C24D 1.365(9)
C24D C25D 1.386(9)
C25D C26D 1.406(7)
